data_7012709
loop_
_publ_author_name
'P\'erez, Julio'
'Morales, Dolores'
'Riera, V\'ictor'
'Rodr\'iguez, Amor'
'Garc\'ia-Granda, Santiago'

_publ_section_title
;
 Reactivity of the labile complex [MoCl(\h3-allyl)(CO)2(NCMe)2] with
 diphosphanes
;
_journal_issue 8
_journal_name_full 'Dalton Transactions'
_journal_page_first 1641
_journal_paper_doi 10.1039/b300350g
_journal_year 2003
_chemical_formula_moiety 'C18 H30 Cl2 Mo2 O9 P2'
_chemical_formula_sum 'C18 H30 Cl2 Mo2 O9 P2'
_chemical_formula_weight 715.14
_space_group_IT_number 14
_symmetry_cell_setting monoclinic
_symmetry_space_group_name_Hall '-P 2yn'
_symmetry_space_group_name_H-M 'P 1 21/n 1'
_atom_sites_solution_hydrogens geom
_atom_sites_solution_primary direct
_atom_sites_solution_secondary difmap
_audit_creation_method SHELXL-97
_cell_angle_alpha 90.00
_cell_angle_beta 97.82(3)
_cell_angle_gamma 90.00
_cell_formula_units_Z 4
_cell_length_a 10.050(7)
_cell_length_b 11.580(9)
_cell_length_c 23.320(11)
_cell_measurement_temperature 293(2)
_cell_volume 2689(3)
_computing_cell_refinement 'HKL Scalepack (Otwinowski & Minor 1997)'
_computing_data_collection 'Collet (Nonius BV, 1997-2000)'
_computing_data_reduction 'HKL Denzo and Scalepack (Otwinowski & Minor 1997)'
_computing_molecular_graphics 'PLATON (Spek, 2000)'
_computing_publication_material 'SHELXL-97 (Sheldrick, 1997)'
_computing_structure_refinement 'SHELXL-97 (Sheldrick, 1997)'
_computing_structure_solution 'DIRDIF-96 (Beurskens, 1996)'
_diffrn_ambient_temperature 293(2)
_diffrn_detector_area_resol_mean 9
_diffrn_measured_fraction_theta_full 0.805
_diffrn_measured_fraction_theta_max 0.805
_diffrn_measurement_device '95mm CCD camera on \k-goniostat'
_diffrn_measurement_device_type KappaCCD
_diffrn_measurement_method CCD
_diffrn_orient_matrix_type X=UH
_diffrn_orient_matrix_UB_11 0.01
_diffrn_orient_matrix_UB_12 0
_diffrn_orient_matrix_UB_13 0
_diffrn_orient_matrix_UB_21 0
_diffrn_orient_matrix_UB_22 0.01
_diffrn_orient_matrix_UB_23 0
_diffrn_orient_matrix_UB_31 0
_diffrn_orient_matrix_UB_32 0
_diffrn_orient_matrix_UB_33 0.01
_diffrn_radiation_monochromator 'horizontally mounted graphite crystal'
_diffrn_radiation_source 'fine-focus sealed tube'
_diffrn_radiation_type CuK\a
_diffrn_radiation_wavelength 1.54180
_diffrn_reflns_av_R_equivalents 0.0000
_diffrn_reflns_av_sigmaI/netI 0.1159
_diffrn_reflns_av_unetI/netI 0.0339
_diffrn_reflns_limit_h_max 10
_diffrn_reflns_limit_h_min -11
_diffrn_reflns_limit_k_max 13
_diffrn_reflns_limit_k_min 0
_diffrn_reflns_limit_l_max 27
_diffrn_reflns_limit_l_min 0
_diffrn_reflns_number 3961
_diffrn_reflns_theta_full 68.24
_diffrn_reflns_theta_max 68.24
_diffrn_reflns_theta_min 3.83
_exptl_absorpt_coefficient_mu 10.981
_exptl_absorpt_correction_T_max 0.193
_exptl_absorpt_correction_T_min 0.102
_exptl_absorpt_correction_type empirical
_exptl_absorpt_process_details 'XABS (Parkin, Moezzi & Hope, 1995)'
_exptl_crystal_colour red
_exptl_crystal_density_diffrn 1.767
_exptl_crystal_density_method 'not measured'
_exptl_crystal_description Prism
_exptl_crystal_F_000 1432
_exptl_crystal_size_max 0.20
_exptl_crystal_size_mid 0.17
_exptl_crystal_size_min 0.15
_refine_diff_density_max 1.723
_refine_diff_density_min -1.967
_refine_diff_density_rms 0.231
_refine_ls_extinction_method none
_refine_ls_goodness_of_fit_ref 0.932
_refine_ls_hydrogen_treatment mixed
_refine_ls_matrix_type full
_refine_ls_number_parameters 291
_refine_ls_number_reflns 3961
_refine_ls_number_restraints 0
_refine_ls_restrained_S_all 0.932
_refine_ls_R_factor_all 0.0808
_refine_ls_R_factor_gt 0.0672
_refine_ls_shift/su_max 0.000
_refine_ls_shift/su_mean 0.000
_refine_ls_structure_factor_coef Fsqd
_refine_ls_weighting_details 'calc w=1/[\s^2^(Fo^2^)+(0.1104P)^2^+0.0000P] where P=(Fo^2^+2Fc^2^)/3'
_refine_ls_weighting_scheme calc
_refine_ls_wR_factor_gt 0.1651
_refine_ls_wR_factor_ref 0.1726
_reflns_number_gt 2992
_reflns_number_total 3961
_reflns_threshold_expression >2sigma(I)
_cod_data_source_file b300350g.txt
_cod_data_source_block 5
_cod_original_sg_symbol_H-M P21/n
_cod_database_code 7012709

loop_
_symmetry_equiv_pos_as_xyz
'x, y, z'
'-x+1/2, y+1/2, -z+1/2'
'-x, -y, -z'
'x-1/2, -y-1/2, z-1/2'

loop_
_atom_site_label
_atom_site_type_symbol
_atom_site_fract_x
_atom_site_fract_y
_atom_site_fract_z
_atom_site_U_iso_or_equiv
_atom_site_adp_type
_atom_site_occupancy
_atom_site_symmetry_multiplicity
_atom_site_calc_flag
_atom_site_refinement_flags
_atom_site_disorder_assembly
_atom_site_disorder_group
Mo1 Mo 0.19567(6) 0.05618(6) 0.31451(3) 0.0141(3) Uani 1 1 d . . .
Mo2 Mo 0.33247(6) 0.29203(6) 0.43244(3) 0.0135(3) Uani 1 1 d . . .
Cl1 Cl 0.2726(2) 0.07406(17) 0.42483(8) 0.0185(5) Uani 1 1 d . . .
Cl2 Cl 0.2641(2) 0.27168(18) 0.32181(8) 0.0206(5) Uani 1 1 d . . .
C1 C 0.1189(9) -0.0963(8) 0.3135(4) 0.020(2) Uani 1 1 d . . .
O1 O 0.0706(7) -0.1866(6) 0.3123(3) 0.0381(18) Uani 1 1 d . . .
C2 C 0.0940(12) 0.0515(9) 0.2379(4) 0.041(3) Uani 1 1 d . . .
O2 O 0.0246(9) 0.0461(7) 0.1935(3) 0.062(3) Uani 1 1 d . . .
C11 C 0.3373(12) 0.0552(9) 0.2434(5) 0.054(4) Uani 1 1 d . . .
H11A H 0.3229 -0.0053 0.2145 0.065 Uiso 1 1 calc R . .
H11B H 0.3598 0.1295 0.2282 0.065 Uiso 1 1 calc R . .
C12 C 0.4040(9) 0.0244(10) 0.2972(5) 0.040(3) Uani 1 1 d . . .
H12 H 0.4706 0.0713 0.3166 0.047 Uiso 1 1 calc R . .
C13 C 0.3684(10) -0.0780(9) 0.3210(4) 0.038(3) Uani 1 1 d . . .
H13A H 0.4125 -0.0964 0.3595 0.046 Uiso 1 1 calc R . .
H13B H 0.3554 -0.1441 0.2953 0.046 Uiso 1 1 calc R . .
C3 C 0.3438(9) 0.4596(9) 0.4336(4) 0.029(2) Uani 1 1 d . . .
O3 O 0.3454(7) 0.5598(6) 0.4363(3) 0.0408(19) Uani 1 1 d . . .
C4 C 0.3405(8) 0.3228(7) 0.5153(4) 0.020(2) Uani 1 1 d . . .
O4 O 0.3433(6) 0.3481(6) 0.5630(3) 0.0351(17) Uani 1 1 d . . .
C21 C 0.5285(9) 0.2162(9) 0.4829(4) 0.033(2) Uani 1 1 d . . .
H21A H 0.5792 0.2660 0.5114 0.039 Uiso 1 1 calc R . .
H21B H 0.5258 0.1361 0.4949 0.039 Uiso 1 1 calc R . .
C22 C 0.5414(8) 0.2369(8) 0.4243(4) 0.0223(19) Uani 1 1 d . . .
H22 H 0.5520 0.1760 0.3993 0.027 Uiso 1 1 calc R . .
C23 C 0.5380(8) 0.3483(8) 0.4051(4) 0.0238(19) Uiso 1 1 d . . .
H23A H 0.5406 0.3599 0.3641 0.029 Uiso 1 1 calc R . .
H23B H 0.5900 0.4043 0.4297 0.029 Uiso 1 1 calc R . .
O5 O -0.0210(5) 0.2266(5) 0.3929(2) 0.0190(14) Uani 1 1 d . . .
P1 P -0.0182(2) 0.12600(18) 0.34500(9) 0.0138(5) Uani 1 1 d . . .
O6 O -0.0936(5) 0.0248(5) 0.3714(2) 0.0162(13) Uani 1 1 d . . .
C61 C -0.2286(9) 0.0387(8) 0.3880(4) 0.028(2) Uani 1 1 d . . .
H61A H -0.2921 0.0572 0.3541 0.034 Uiso 1 1 calc R . .
H61B H -0.2286 0.1016 0.4155 0.034 Uiso 1 1 calc R . .
C62 C -0.2691(9) -0.0698(9) 0.4144(4) 0.034(3) Uani 1 1 d . . .
H62A H -0.3571 -0.0607 0.4254 0.051 Uiso 1 1 calc R . .
H62B H -0.2062 -0.0877 0.4479 0.051 Uiso 1 1 calc R . .
H62C H -0.2704 -0.1315 0.3868 0.051 Uiso 1 1 calc R . .
O7 O -0.1346(5) 0.1720(5) 0.2967(2) 0.0241(15) Uani 1 1 d . . .
C71 C -0.1157(10) 0.2749(9) 0.2636(4) 0.035(3) Uani 1 1 d . . .
H71A H -0.0801 0.2542 0.2283 0.043 Uiso 1 1 calc R . .
H71B H -0.0521 0.3260 0.2860 0.043 Uiso 1 1 calc R . .
C72 C -0.2473(10) 0.3344(9) 0.2491(4) 0.039(3) Uani 1 1 d . . .
H72A H -0.2354 0.4033 0.2274 0.058 Uiso 1 1 calc R . .
H72B H -0.2820 0.3545 0.2841 0.058 Uiso 1 1 calc R . .
H72C H -0.3094 0.2839 0.2264 0.058 Uiso 1 1 calc R . .
P2 P 0.0852(2) 0.31448(19) 0.42849(9) 0.0144(5) Uani 1 1 d . . .
O8 O 0.0413(5) 0.3083(6) 0.4907(2) 0.0292(16) Uani 1 1 d . . .
C81 C -0.0941(9) 0.2894(8) 0.5052(4) 0.026(2) Uani 1 1 d . . .
H81A H -0.1578 0.2868 0.4700 0.032 Uiso 1 1 calc R . .
H81B H -0.1189 0.3529 0.5287 0.032 Uiso 1 1 calc R . .
C82 C -0.0992(11) 0.1800(9) 0.5371(5) 0.051(3) Uani 1 1 d . . .
H82A H -0.1883 0.1685 0.5465 0.077 Uiso 1 1 calc R . .
H82B H -0.0367 0.1831 0.5721 0.077 Uiso 1 1 calc R . .
H82C H -0.0759 0.1172 0.5135 0.077 Uiso 1 1 calc R . .
O9 O 0.0355(6) 0.4340(5) 0.4007(3) 0.0273(16) Uani 1 1 d . . .
C91 C -0.1006(8) 0.4773(8) 0.3946(4) 0.024(2) Uani 1 1 d . . .
H91A H -0.1208 0.5059 0.4315 0.028 Uiso 1 1 calc R . .
H91B H -0.1632 0.4155 0.3821 0.028 Uiso 1 1 calc R . .
C92 C -0.1152(9) 0.5722(8) 0.3511(4) 0.030(2) Uani 1 1 d . . .
H92A H -0.2054 0.6013 0.3468 0.045 Uiso 1 1 calc R . .
H92B H -0.0957 0.5433 0.3146 0.045 Uiso 1 1 calc R . .
H92C H -0.0537 0.6334 0.3639 0.045 Uiso 1 1 calc R . .

loop_
_atom_site_aniso_label
_atom_site_aniso_U_11
_atom_site_aniso_U_22
_atom_site_aniso_U_33
_atom_site_aniso_U_23
_atom_site_aniso_U_13
_atom_site_aniso_U_12
Mo1 0.0166(5) 0.0130(4) 0.0129(4) -0.0044(3) 0.0031(3) -0.0005(3)
Mo2 0.0117(4) 0.0127(4) 0.0160(4) -0.0043(3) 0.0016(3) -0.0010(3)
Cl1 0.0237(12) 0.0137(12) 0.0179(11) 0.0001(8) 0.0028(9) 0.0005(9)
Cl2 0.0273(13) 0.0190(12) 0.0154(11) 0.0002(9) 0.0030(9) -0.0022(9)
C1 0.025(5) 0.010(5) 0.027(5) -0.008(4) 0.006(4) 0.003(4)
O1 0.046(5) 0.019(4) 0.052(5) -0.010(3) 0.020(4) -0.012(3)
C2 0.063(8) 0.039(7) 0.020(6) 0.005(5) 0.007(6) 0.021(6)
O2 0.096(7) 0.059(6) 0.025(5) -0.014(4) -0.013(5) 0.037(5)
C11 0.086(9) 0.026(7) 0.066(9) -0.015(6) 0.068(8) -0.015(6)
C12 0.012(5) 0.044(8) 0.068(9) -0.039(6) 0.025(5) -0.011(5)
C13 0.035(6) 0.042(7) 0.034(6) -0.031(5) -0.005(5) 0.023(5)
C3 0.020(6) 0.038(7) 0.028(6) -0.005(5) 0.006(4) -0.009(5)
O3 0.047(5) 0.008(4) 0.067(5) -0.008(3) 0.005(4) -0.008(3)
C4 0.011(5) 0.024(5) 0.026(5) -0.012(4) 0.005(4) -0.005(4)
O4 0.033(4) 0.053(5) 0.020(4) -0.017(3) 0.005(3) -0.007(3)
C21 0.0238(19) 0.033(6) 0.037(6) -0.002(5) -0.010(5) 0.002(5)
C22 0.0238(19) 0.017(5) 0.026(5) -0.007(4) 0.005(4) 0.006(4)
O5 0.009(3) 0.024(4) 0.024(3) -0.009(3) 0.001(3) 0.002(3)
P1 0.0128(12) 0.0132(12) 0.0150(12) -0.0027(9) 0.0000(9) 0.0000(9)
O6 0.011(3) 0.016(3) 0.023(3) 0.003(3) 0.004(2) 0.000(2)
C61 0.016(5) 0.031(6) 0.039(6) -0.006(5) 0.007(4) 0.001(4)
C62 0.021(5) 0.052(7) 0.031(6) 0.019(5) 0.009(5) -0.007(5)
O7 0.015(3) 0.031(4) 0.024(4) 0.009(3) -0.003(3) 0.003(3)
C71 0.039(6) 0.040(7) 0.028(6) 0.003(5) 0.004(5) 0.009(5)
C72 0.046(7) 0.036(7) 0.031(6) 0.000(5) -0.008(5) 0.009(5)
P2 0.0107(12) 0.0162(13) 0.0160(12) -0.0061(9) 0.0003(9) -0.0011(9)
O8 0.010(3) 0.058(5) 0.018(3) -0.008(3) -0.002(3) -0.010(3)
C81 0.024(5) 0.031(6) 0.025(5) -0.007(4) 0.007(4) -0.003(4)
C82 0.038(7) 0.055(8) 0.057(8) 0.029(6) -0.009(6) -0.005(6)
O9 0.020(4) 0.019(4) 0.042(4) 0.004(3) 0.001(3) -0.001(3)
C91 0.019(5) 0.022(5) 0.029(5) 0.003(4) 0.000(4) 0.006(4)
C92 0.022(5) 0.024(6) 0.045(6) -0.001(5) 0.010(5) 0.008(4)

loop_
_atom_type_symbol
_atom_type_description
_atom_type_scat_dispersion_real
_atom_type_scat_dispersion_imag
_atom_type_scat_source
C C 0.0181 0.0091 'International Tables Vol C Tables 4.2.6.8 and 6.1.1.4'
H H 0.0000 0.0000 'International Tables Vol C Tables 4.2.6.8 and 6.1.1.4'
Cl Cl 0.3639 0.7018 'International Tables Vol C Tables 4.2.6.8 and 6.1.1.4'
Mo Mo -0.0483 2.7339 'International Tables Vol C Tables 4.2.6.8 and 6.1.1.4'
O O 0.0492 0.0322 'International Tables Vol C Tables 4.2.6.8 and 6.1.1.4'
P P 0.2955 0.4335 'International Tables Vol C Tables 4.2.6.8 and 6.1.1.4'

loop_
_geom_angle_atom_site_label_1
_geom_angle_atom_site_label_2
_geom_angle_atom_site_label_3
_geom_angle
_geom_angle_site_symmetry_1
_geom_angle_site_symmetry_3
_geom_angle_publ_flag
C1 Mo1 C2 78.6(4) . . ?
C1 Mo1 C12 103.4(4) . . ?
C2 Mo1 C12 102.7(4) . . ?
C1 Mo1 C13 71.4(4) . . ?
C2 Mo1 C13 109.8(4) . . ?
C12 Mo1 C13 35.2(4) . . ?
C1 Mo1 C11 105.6(4) . . ?
C2 Mo1 C11 68.9(5) . . ?
C12 Mo1 C11 35.4(4) . . ?
C13 Mo1 C11 61.2(4) . . ?
C1 Mo1 P1 86.6(3) . . ?
C2 Mo1 P1 84.5(3) . . ?
C12 Mo1 P1 168.5(3) . . ?
C13 Mo1 P1 150.1(3) . . ?
C11 Mo1 P1 147.2(3) . . ?
C1 Mo1 Cl2 170.9(2) . . ?
C2 Mo1 Cl2 101.0(3) . . ?
C12 Mo1 Cl2 85.6(3) . . ?
C13 Mo1 Cl2 116.9(3) . . ?
C11 Mo1 Cl2 82.5(3) . . ?
P1 Mo1 Cl2 84.27(8) . . ?
C1 Mo1 Cl1 98.6(3) . . ?
C2 Mo1 Cl1 165.4(3) . . ?
C12 Mo1 Cl1 91.9(3) . . ?
C13 Mo1 Cl1 82.5(2) . . ?
C11 Mo1 Cl1 125.4(4) . . ?
P1 Mo1 Cl1 80.96(7) . . ?
Cl2 Mo1 Cl1 79.45(6) . . ?
C3 Mo2 C4 79.0(4) . . ?
C3 Mo2 C22 103.5(3) . . ?
C4 Mo2 C22 102.9(3) . . ?
C3 Mo2 C21 109.0(4) . . ?
C4 Mo2 C21 69.5(3) . . ?
C22 Mo2 C21 36.0(3) . . ?
C3 Mo2 C23 70.9(3) . . ?
C4 Mo2 C23 107.4(3) . . ?
C22 Mo2 C23 34.7(3) . . ?
C21 Mo2 C23 61.6(3) . . ?
C3 Mo2 P2 87.3(3) . . ?
C4 Mo2 P2 85.7(2) . . ?
C22 Mo2 P2 167.2(2) . . ?
C21 Mo2 P2 146.2(2) . . ?
C23 Mo2 P2 151.3(2) . . ?
C3 Mo2 Cl2 96.4(3) . . ?
C4 Mo2 Cl2 166.2(3) . . ?
C22 Mo2 Cl2 90.8(2) . . ?
C21 Mo2 Cl2 124.2(2) . . ?
C23 Mo2 Cl2 83.0(2) . . ?
P2 Mo2 Cl2 81.05(7) . . ?
C3 Mo2 Cl1 169.9(3) . . ?
C4 Mo2 Cl1 102.9(3) . . ?
C22 Mo2 Cl1 85.9(2) . . ?
C21 Mo2 Cl1 80.8(3) . . ?
C23 Mo2 Cl1 117.3(2) . . ?
P2 Mo2 Cl1 82.98(7) . . ?
Cl2 Mo2 Cl1 79.38(7) . . ?
Mo1 Cl1 Mo2 100.41(7) . . ?
Mo1 Cl2 Mo2 100.69(7) . . ?
O1 C1 Mo1 178.6(9) . . ?
O2 C2 Mo1 175.0(10) . . ?
C12 C11 Mo1 67.9(5) . . ?
C12 C11 H11A 116.9 . . ?
Mo1 C11 H11A 116.9 . . ?
C12 C11 H11B 116.9 . . ?
Mo1 C11 H11B 116.9 . . ?
H11A C11 H11B 113.9 . . ?
C13 C12 C11 117.8(9) . . ?
C13 C12 Mo1 76.5(5) . . ?
C11 C12 Mo1 76.7(6) . . ?
C13 C12 H12 121.1 . . ?
C11 C12 H12 121.1 . . ?
Mo1 C12 H12 116.7 . . ?
C12 C13 Mo1 68.3(5) . . ?
C12 C13 H13A 116.8 . . ?
Mo1 C13 H13A 116.8 . . ?
C12 C13 H13B 116.8 . . ?
Mo1 C13 H13B 116.8 . . ?
H13A C13 H13B 113.9 . . ?
O3 C3 Mo2 176.3(8) . . ?
O4 C4 Mo2 175.6(8) . . ?
C22 C21 Mo2 68.2(5) . . ?
C22 C21 H21A 116.9 . . ?
Mo2 C21 H21A 116.9 . . ?
C22 C21 H21B 116.9 . . ?
Mo2 C21 H21B 116.9 . . ?
H21A C21 H21B 113.9 . . ?
C23 C22 C21 118.5(8) . . ?
C23 C22 Mo2 77.0(5) . . ?
C21 C22 Mo2 75.8(5) . . ?
C23 C22 H22 120.7 . . ?
C21 C22 H22 120.7 . . ?
Mo2 C22 H22 117.4 . . ?
C22 C23 Mo2 68.3(5) . . ?
C22 C23 H23A 116.8 . . ?
Mo2 C23 H23A 116.8 . . ?
C22 C23 H23B 116.8 . . ?
Mo2 C23 H23B 116.8 . . ?
H23A C23 H23B 113.9 . . ?
P1 O5 P2 137.3(4) . . ?
O6 P1 O7 100.4(3) . . ?
O6 P1 O5 102.3(3) . . ?
O7 P1 O5 99.6(3) . . ?
O6 P1 Mo1 110.6(2) . . ?
O7 P1 Mo1 118.9(2) . . ?
O5 P1 Mo1 121.9(2) . . ?
C61 O6 P1 122.4(5) . . ?
O6 C61 C62 109.4(7) . . ?
O6 C61 H61A 109.8 . . ?
C62 C61 H61A 109.8 . . ?
O6 C61 H61B 109.8 . . ?
C62 C61 H61B 109.8 . . ?
H61A C61 H61B 108.2 . . ?
C61 C62 H62A 109.5 . . ?
C61 C62 H62B 109.5 . . ?
H62A C62 H62B 109.5 . . ?
C61 C62 H62C 109.5 . . ?
H62A C62 H62C 109.5 . . ?
H62B C62 H62C 109.5 . . ?
C71 O7 P1 120.9(6) . . ?
O7 C71 C72 109.0(8) . . ?
O7 C71 H71A 109.9 . . ?
C72 C71 H71A 109.9 . . ?
O7 C71 H71B 109.9 . . ?
C72 C71 H71B 109.9 . . ?
H71A C71 H71B 108.3 . . ?
C71 C72 H72A 109.5 . . ?
C71 C72 H72B 109.5 . . ?
H72A C72 H72B 109.5 . . ?
C71 C72 H72C 109.5 . . ?
H72A C72 H72C 109.5 . . ?
H72B C72 H72C 109.5 . . ?
O8 P2 O9 107.8(4) . . ?
O8 P2 O5 101.3(3) . . ?
O9 P2 O5 101.0(3) . . ?
O8 P2 Mo2 111.4(2) . . ?
O9 P2 Mo2 111.4(2) . . ?
O5 P2 Mo2 122.6(2) . . ?
C81 O8 P2 127.3(5) . . ?
O8 C81 C82 110.1(8) . . ?
O8 C81 H81A 109.7 . . ?
C82 C81 H81A 109.7 . . ?
O8 C81 H81B 109.7 . . ?
C82 C81 H81B 109.7 . . ?
H81A C81 H81B 108.2 . . ?
C81 C82 H82A 109.5 . . ?
C81 C82 H82B 109.5 . . ?
H82A C82 H82B 109.5 . . ?
C81 C82 H82C 109.5 . . ?
H82A C82 H82C 109.5 . . ?
H82B C82 H82C 109.5 . . ?
C91 O9 P2 125.9(5) . . ?
O9 C91 C92 109.0(7) . . ?
O9 C91 H91A 109.9 . . ?
C92 C91 H91A 109.9 . . ?
O9 C91 H91B 109.9 . . ?
C92 C91 H91B 109.9 . . ?
H91A C91 H91B 108.3 . . ?
C91 C92 H92A 109.5 . . ?
C91 C92 H92B 109.5 . . ?
H92A C92 H92B 109.5 . . ?
C91 C92 H92C 109.5 . . ?
H92A C92 H92C 109.5 . . ?
H92B C92 H92C 109.5 . . ?

loop_
_geom_bond_atom_site_label_1
_geom_bond_atom_site_label_2
_geom_bond_distance
_geom_bond_site_symmetry_2
_geom_bond_publ_flag
Mo1 C1 1.926(9) . ?
Mo1 C2 1.934(11) . ?
Mo1 C12 2.216(8) . ?
Mo1 C13 2.319(9) . ?
Mo1 C11 2.327(9) . ?
Mo1 P1 2.489(2) . ?
Mo1 Cl2 2.588(3) . ?
Mo1 Cl1 2.592(2) . ?
Mo2 C3 1.944(11) . ?
Mo2 C4 1.956(9) . ?
Mo2 C22 2.227(8) . ?
Mo2 C21 2.326(9) . ?
Mo2 C23 2.335(8) . ?
Mo2 P2 2.488(3) . ?
Mo2 Cl2 2.589(2) . ?
Mo2 Cl1 2.595(3) . ?
C1 O1 1.151(10) . ?
C2 O2 1.170(12) . ?
C11 C12 1.386(15) . ?
C11 H11A 0.9700 . ?
C11 H11B 0.9700 . ?
C12 C13 1.376(14) . ?
C12 H12 0.9300 . ?
C13 H13A 0.9700 . ?
C13 H13B 0.9700 . ?
C3 O3 1.162(11) . ?
C4 O4 1.146(10) . ?
C21 C22 1.411(12) . ?
C21 H21A 0.9700 . ?
C21 H21B 0.9700 . ?
C22 C23 1.364(12) . ?
C22 H22 0.9300 . ?
C23 H23A 0.9700 . ?
C23 H23B 0.9700 . ?
O5 P1 1.616(6) . ?
O5 P2 1.620(6) . ?
P1 O6 1.566(6) . ?
P1 O7 1.600(6) . ?
O6 C61 1.469(9) . ?
C61 C62 1.480(12) . ?
C61 H61A 0.9700 . ?
C61 H61B 0.9700 . ?
C62 H62A 0.9600 . ?
C62 H62B 0.9600 . ?
C62 H62C 0.9600 . ?
O7 C71 1.446(11) . ?
C71 C72 1.489(13) . ?
C71 H71A 0.9700 . ?
C71 H71B 0.9700 . ?
C72 H72A 0.9600 . ?
C72 H72B 0.9600 . ?
C72 H72C 0.9600 . ?
P2 O8 1.574(6) . ?
P2 O9 1.581(6) . ?
O8 C81 1.463(10) . ?
C81 C82 1.474(13) . ?
C81 H81A 0.9700 . ?
C81 H81B 0.9700 . ?
C82 H82A 0.9600 . ?
C82 H82B 0.9600 . ?
C82 H82C 0.9600 . ?
O9 C91 1.445(10) . ?
C91 C92 1.490(12) . ?
C91 H91A 0.9700 . ?
C91 H91B 0.9700 . ?
C92 H92A 0.9600 . ?
C92 H92B 0.9600 . ?
C92 H92C 0.9600 . ?

loop_
_geom_torsion_atom_site_label_1
_geom_torsion_atom_site_label_2
_geom_torsion_atom_site_label_3
_geom_torsion_atom_site_label_4
_geom_torsion
_geom_torsion_site_symmetry_1
_geom_torsion_site_symmetry_2
_geom_torsion_site_symmetry_3
_geom_torsion_site_symmetry_4
_geom_torsion_publ_flag
C1 Mo1 Cl1 Mo2 -168.9(3) . . . . ?
C2 Mo1 Cl1 Mo2 -90.9(13) . . . . ?
C12 Mo1 Cl1 Mo2 87.2(3) . . . . ?
C13 Mo1 Cl1 Mo2 121.3(3) . . . . ?
C11 Mo1 Cl1 Mo2 74.9(3) . . . . ?
P1 Mo1 Cl1 Mo2 -83.75(8) . . . . ?
Cl2 Mo1 Cl1 Mo2 2.05(6) . . . . ?
C3 Mo2 Cl1 Mo1 64.3(15) . . . . ?
C4 Mo2 Cl1 Mo1 164.0(3) . . . . ?
C22 Mo2 Cl1 Mo1 -93.7(2) . . . . ?
C21 Mo2 Cl1 Mo1 -129.6(2) . . . . ?
C23 Mo2 Cl1 Mo1 -78.4(3) . . . . ?
P2 Mo2 Cl1 Mo1 80.11(8) . . . . ?
Cl2 Mo2 Cl1 Mo1 -2.05(6) . . . . ?
C2 Mo1 Cl2 Mo2 163.1(3) . . . . ?
C12 Mo1 Cl2 Mo2 -94.8(3) . . . . ?
C13 Mo1 Cl2 Mo2 -78.0(3) . . . . ?
C11 Mo1 Cl2 Mo2 -130.3(4) . . . . ?
P1 Mo1 Cl2 Mo2 79.78(8) . . . . ?
Cl1 Mo1 Cl2 Mo2 -2.06(6) . . . . ?
C3 Mo2 Cl2 Mo1 -168.6(3) . . . . ?
C4 Mo2 Cl2 Mo1 -98.8(11) . . . . ?
C22 Mo2 Cl2 Mo1 87.7(2) . . . . ?
C21 Mo2 Cl2 Mo1 73.1(3) . . . . ?
C23 Mo2 Cl2 Mo1 121.6(2) . . . . ?
P2 Mo2 Cl2 Mo1 -82.42(8) . . . . ?
Cl1 Mo2 Cl2 Mo1 2.06(6) . . . . ?
C1 Mo1 C11 C12 -91.3(7) . . . . ?
C2 Mo1 C11 C12 -162.2(8) . . . . ?
C13 Mo1 C11 C12 -33.4(6) . . . . ?
P1 Mo1 C11 C12 159.9(5) . . . . ?
Cl2 Mo1 C11 C12 93.0(6) . . . . ?
Cl1 Mo1 C11 C12 21.7(7) . . . . ?
Mo1 C11 C12 C13 66.6(7) . . . . ?
C1 Mo1 C12 C13 -25.2(7) . . . . ?
C2 Mo1 C12 C13 -106.3(7) . . . . ?
C11 Mo1 C12 C13 -123.4(9) . . . . ?
P1 Mo1 C12 C13 125.2(16) . . . . ?
Cl2 Mo1 C12 C13 153.4(6) . . . . ?
Cl1 Mo1 C12 C13 74.2(6) . . . . ?
C1 Mo1 C12 C11 98.2(7) . . . . ?
C2 Mo1 C12 C11 17.0(7) . . . . ?
C13 Mo1 C12 C11 123.4(9) . . . . ?
P1 Mo1 C12 C11 -111.4(16) . . . . ?
Cl2 Mo1 C12 C11 -83.2(6) . . . . ?
Cl1 Mo1 C12 C11 -162.5(6) . . . . ?
C11 C12 C13 Mo1 -66.7(8) . . . . ?
C1 Mo1 C13 C12 154.1(7) . . . . ?
C2 Mo1 C13 C12 84.1(7) . . . . ?
C11 Mo1 C13 C12 33.5(6) . . . . ?
P1 Mo1 C13 C12 -160.9(5) . . . . ?
Cl2 Mo1 C13 C12 -30.0(7) . . . . ?
Cl1 Mo1 C13 C12 -104.1(6) . . . . ?
C3 Mo2 C21 C22 -86.9(6) . . . . ?
C4 Mo2 C21 C22 -156.8(6) . . . . ?
C23 Mo2 C21 C22 -32.3(5) . . . . ?
P2 Mo2 C21 C22 158.0(4) . . . . ?
Cl2 Mo2 C21 C22 25.3(6) . . . . ?
Cl1 Mo2 C21 C22 95.7(5) . . . . ?
Mo2 C21 C22 C23 66.3(7) . . . . ?
C3 Mo2 C22 C23 -20.4(6) . . . . ?
C4 Mo2 C22 C23 -102.0(6) . . . . ?
C21 Mo2 C22 C23 -124.3(8) . . . . ?
P2 Mo2 C22 C23 126.5(10) . . . . ?
Cl2 Mo2 C22 C23 76.4(5) . . . . ?
Cl1 Mo2 C22 C23 155.7(5) . . . . ?
C3 Mo2 C22 C21 103.9(6) . . . . ?
C4 Mo2 C22 C21 22.3(6) . . . . ?
C23 Mo2 C22 C21 124.3(8) . . . . ?
P2 Mo2 C22 C21 -109.2(11) . . . . ?
Cl2 Mo2 C22 C21 -159.3(5) . . . . ?
Cl1 Mo2 C22 C21 -80.0(5) . . . . ?
C21 C22 C23 Mo2 -65.6(7) . . . . ?
C3 Mo2 C23 C22 158.9(6) . . . . ?
C4 Mo2 C23 C22 87.6(6) . . . . ?
C21 Mo2 C23 C22 33.5(5) . . . . ?
P2 Mo2 C23 C22 -158.4(4) . . . . ?
Cl2 Mo2 C23 C22 -101.7(5) . . . . ?
Cl1 Mo2 C23 C22 -27.5(6) . . . . ?
P2 O5 P1 O6 130.7(6) . . . . ?
P2 O5 P1 O7 -126.4(6) . . . . ?
P2 O5 P1 Mo1 6.7(7) . . . . ?
C1 Mo1 P1 O6 20.6(3) . . . . ?
C2 Mo1 P1 O6 99.5(4) . . . . ?
C12 Mo1 P1 O6 -130.6(18) . . . . ?
C13 Mo1 P1 O6 -21.5(6) . . . . ?
C11 Mo1 P1 O6 134.6(6) . . . . ?
Cl2 Mo1 P1 O6 -158.9(2) . . . . ?
Cl1 Mo1 P1 O6 -78.7(2) . . . . ?
C1 Mo1 P1 O7 -94.7(4) . . . . ?
C2 Mo1 P1 O7 -15.9(4) . . . . ?
C12 Mo1 P1 O7 114.0(18) . . . . ?
C13 Mo1 P1 O7 -136.9(5) . . . . ?
C11 Mo1 P1 O7 19.3(6) . . . . ?
Cl2 Mo1 P1 O7 85.8(3) . . . . ?
Cl1 Mo1 P1 O7 166.0(3) . . . . ?
C1 Mo1 P1 O5 140.7(4) . . . . ?
C2 Mo1 P1 O5 -140.4(4) . . . . ?
C12 Mo1 P1 O5 -10.5(18) . . . . ?
C13 Mo1 P1 O5 98.6(6) . . . . ?
C11 Mo1 P1 O5 -105.3(6) . . . . ?
Cl2 Mo1 P1 O5 -38.8(3) . . . . ?
Cl1 Mo1 P1 O5 41.4(3) . . . . ?
O7 P1 O6 C61 -47.6(7) . . . . ?
O5 P1 O6 C61 54.7(7) . . . . ?
Mo1 P1 O6 C61 -174.1(6) . . . . ?
P1 O6 C61 C62 -177.0(6) . . . . ?
O6 P1 O7 C71 174.1(6) . . . . ?
O5 P1 O7 C71 69.6(7) . . . . ?
Mo1 P1 O7 C71 -65.2(7) . . . . ?
P1 O7 C71 C72 -148.0(7) . . . . ?
P1 O5 P2 O8 -137.8(6) . . . . ?
P1 O5 P2 O9 111.3(6) . . . . ?
P1 O5 P2 Mo2 -13.1(7) . . . . ?
C3 Mo2 P2 O8 -94.5(4) . . . . ?
C4 Mo2 P2 O8 -15.3(4) . . . . ?
C22 Mo2 P2 O8 117.6(11) . . . . ?
C21 Mo2 P2 O8 26.6(5) . . . . ?
C23 Mo2 P2 O8 -134.4(5) . . . . ?
Cl2 Mo2 P2 O8 168.5(3) . . . . ?
Cl1 Mo2 P2 O8 88.3(3) . . . . ?
C3 Mo2 P2 O9 25.9(4) . . . . ?
C4 Mo2 P2 O9 105.1(4) . . . . ?
C22 Mo2 P2 O9 -122.0(11) . . . . ?
C21 Mo2 P2 O9 146.9(5) . . . . ?
C23 Mo2 P2 O9 -14.0(5) . . . . ?
Cl2 Mo2 P2 O9 -71.1(3) . . . . ?
Cl1 Mo2 P2 O9 -151.4(3) . . . . ?
C3 Mo2 P2 O5 145.5(4) . . . . ?
C4 Mo2 P2 O5 -135.4(4) . . . . ?
C22 Mo2 P2 O5 -2.5(11) . . . . ?
C21 Mo2 P2 O5 -93.5(5) . . . . ?
C23 Mo2 P2 O5 105.6(5) . . . . ?
Cl2 Mo2 P2 O5 48.5(3) . . . . ?
Cl1 Mo2 P2 O5 -31.8(3) . . . . ?
O9 P2 O8 C81 73.8(8) . . . . ?
O5 P2 O8 C81 -31.7(8) . . . . ?
Mo2 P2 O8 C81 -163.7(6) . . . . ?
P2 O8 C81 C82 116.2(9) . . . . ?
O8 P2 O9 C91 -54.1(7) . . . . ?
O5 P2 O9 C91 51.7(7) . . . . ?
Mo2 P2 O9 C91 -176.6(6) . . . . ?
P2 O9 C91 C92 -162.6(6) . . . . ?
